data_4346896
loop_
_publ_author_name
'Cai, Xu-Min'
'Meister, Teresa K.'
'P\"othig, Alexander'
'K\"uhn, Fritz E'

_publ_section_title
;
 Filling a Gap: Electrochemical Property Comparison of the Completed
 Compound Series [Mo2(DArF)n(O2C-Fc)4-n] (DArF = N,N'-Diarylformamidinate;
 O2C-Fc = Ferrocenecarboxylate).
;
_journal_issue 2
_journal_name_full 'Inorganic chemistry'
_journal_page_first 858
_journal_page_last 864
_journal_paper_doi 10.1021/acs.inorgchem.5b02329
_journal_volume 55
_journal_year 2016
_chemical_compound_source 'see text'
_chemical_formula_moiety 'C56 H36 F18 Fe Mo2 N6 O2'
_chemical_formula_sum 'C56 H36 F18 Fe Mo2 N6 O2'
_chemical_formula_weight 1414.64
_space_group_IT_number 2
_space_group_name_Hall '-P 1'
_space_group_name_H-M_alt 'P -1'
_symmetry_cell_setting triclinic
_symmetry_Int_Tables_number 2
_symmetry_space_group_name_Hall '-P 1'
_symmetry_space_group_name_H-M 'P -1'
_atom_sites_solution_hydrogens geom
_cell_angle_alpha 91.966(2)
_cell_angle_beta 98.829(2)
_cell_angle_gamma 111.382(2)
_cell_formula_units_Z 2
_cell_length_a 13.0579(6)
_cell_length_b 14.6896(7)
_cell_length_c 15.3071(7)
_cell_measurement_reflns_used 9963
_cell_measurement_temperature 123
_cell_measurement_theta_max 25.7181
_cell_measurement_theta_min 2.3417
_cell_volume 2688.6(2)
_computing_cell_refinement 'SAINT (Bruker, 2012)'
_computing_data_collection 'APEX II Control Software (Bruker, 2013)'
_computing_data_reduction 'SAINT (Bruker, 2012)'
_computing_molecular_graphics 'PLATON (Spek, 2011)'
_computing_publication_material 'PLATON (Spek, 2011), enCIFer (Allen, 2004)'
_computing_structure_refinement 'SHELXL2014 (Sheldrick, 2014), SHELXLE (Huebschle, 2011)'
_computing_structure_solution 'SHELXS97 (Sheldrick, 1997)'
_diffrn_ambient_temperature 123
_diffrn_detector ' CCD plate '
_diffrn_detector_area_resol_mean 16
_diffrn_measured_fraction_theta_full 0.997
_diffrn_measured_fraction_theta_max 0.996
_diffrn_measurement_device ' \k-geometry diffractometer '
_diffrn_measurement_device_type ' Bruker APEX-II CCD '
_diffrn_measurement_method ' phi- and omega-rotation '
_diffrn_radiation_monochromator 'MONTEL optic'
_diffrn_radiation_probe x-ray
_diffrn_radiation_source 'rotating anode FR591'
_diffrn_radiation_type MoK\a
_diffrn_radiation_wavelength 0.71073
_diffrn_reflns_av_R_equivalents 0.0397
_diffrn_reflns_av_sigmaI/netI 0.0212
_diffrn_reflns_limit_h_max 15
_diffrn_reflns_limit_h_min -15
_diffrn_reflns_limit_k_max 17
_diffrn_reflns_limit_k_min -17
_diffrn_reflns_limit_l_max 18
_diffrn_reflns_limit_l_min -18
_diffrn_reflns_number 81845
_diffrn_reflns_reduction_process
;
;
_diffrn_reflns_theta_full 25.24
_diffrn_reflns_theta_max 25.73
_diffrn_reflns_theta_min 1.70
_exptl_absorpt_coefficient_mu 0.838
_exptl_absorpt_correction_T_max 0.7453
_exptl_absorpt_correction_T_min 0.6923
_exptl_absorpt_correction_type multi-scan
_exptl_absorpt_process_details 'SADABS, Bruker, 2008b'
_exptl_crystal_colour 'clear intense orange'
_exptl_crystal_density_diffrn 1.747
_exptl_crystal_density_method 'Not Measured'
_exptl_crystal_description fragment
_exptl_crystal_F_000 1404
_exptl_crystal_size_max 0.231
_exptl_crystal_size_mid 0.187
_exptl_crystal_size_min 0.174
_refine_diff_density_max 0.806
_refine_diff_density_min -0.530
_refine_diff_density_rms 0.066
_refine_ls_extinction_method none
_refine_ls_goodness_of_fit_ref 1.039
_refine_ls_hydrogen_treatment constr
_refine_ls_matrix_type full
_refine_ls_number_parameters 822
_refine_ls_number_reflns 10223
_refine_ls_number_restraints 81
_refine_ls_restrained_S_all 1.101
_refine_ls_R_factor_all 0.0288
_refine_ls_R_factor_gt 0.0255
_refine_ls_shift/su_max 0.011
_refine_ls_shift/su_mean 0.000
_refine_ls_structure_factor_coef Fsqd
_refine_ls_weighting_details 'W=1/[\S^2^(FO^2^)+(0.0276P)^2^+3.0641P] WHERE P=(FO^2^+2FC^2^)/3'
_refine_ls_weighting_scheme calc
_refine_ls_wR_factor_gt 0.0635
_refine_ls_wR_factor_ref 0.0660
_reflns_number_gt 9323
_reflns_number_total 10223
_reflns_threshold_expression i>2\s(i)
_cod_data_source_file ic5b02329_si_002.cif
_cod_data_source_block 2a
_cod_database_code 4346896

loop_
_symmetry_equiv_pos_site_id
_symmetry_equiv_pos_as_xyz
1 x,y,z
2 -x,-y,-z

loop_
_atom_site_aniso_label
_atom_site_aniso_U_11
_atom_site_aniso_U_22
_atom_site_aniso_U_33
_atom_site_aniso_U_23
_atom_site_aniso_U_13
_atom_site_aniso_U_12
Mo1 0.0168(1) 0.0165(1) 0.0159(1) 0.0026(1) 0.0046(1) 0.0053(1)
Mo2 0.0172(1) 0.0167(1) 0.0160(1) 0.0025(1) 0.0051(1) 0.0054(1)
Fe1 0.0199(2) 0.0162(2) 0.0236(2) 0.0000(1) 0.0031(1) 0.0056(1)
F1 0.0672(16) 0.0344(13) 0.0785(17) 0.0316(12) 0.0386(13) 0.0119(11)
F1A 0.066(3) 0.069(3) 0.090(3) 0.030(3) 0.036(2) -0.007(3)
F2 0.0834(18) 0.061(2) 0.0505(16) 0.0069(15) 0.0430(13) -0.0059(18)
F2A 0.054(2) 0.067(2) 0.074(2) 0.038(2) 0.054(2) 0.026(2)
F3 0.0359(13) 0.077(2) 0.106(2) 0.0665(17) 0.0369(13) 0.0292(13)
F3A 0.061(2) 0.053(3) 0.068(3) 0.044(2) 0.032(2) 0.022(2)
F4 0.0432(9) 0.0493(9) 0.0313(8) -0.0164(7) 0.0120(7) -0.0057(7)
F5 0.0704(11) 0.0657(11) 0.0263(8) 0.0134(7) 0.0074(7) 0.0387(9)
F6 0.0370(8) 0.0431(8) 0.0272(7) -0.0010(6) 0.0152(6) 0.0095(6)
F7 0.0465(10) 0.0841(14) 0.0403(9) -0.0088(9) 0.0211(8) -0.0276(9)
F8 0.0657(11) 0.0631(11) 0.0467(9) 0.0355(8) 0.0317(8) 0.0360(9)
F9 0.0553(10) 0.0579(10) 0.0411(9) 0.0110(7) 0.0291(8) 0.0312(8)
F10 0.0579(10) 0.0234(7) 0.0308(8) 0.0057(6) 0.0065(7) 0.0033(7)
F11 0.0730(12) 0.0563(10) 0.0602(11) 0.0330(9) 0.0503(9) 0.0386(9)
F12 0.0469(9) 0.0461(9) 0.0304(8) 0.0159(7) -0.0060(7) 0.0077(7)
F13 0.0859(13) 0.0421(9) 0.0234(8) -0.0076(7) 0.0115(8) -0.0100(9)
F14 0.0584(11) 0.1168(17) 0.0367(9) 0.0061(10) 0.0226(8) 0.0478(11)
F15 0.0825(12) 0.0458(9) 0.0264(8) 0.0145(7) 0.0188(8) 0.0242(9)
F16 0.051(3) 0.048(3) 0.067(3) 0.031(2) 0.021(2) 0.025(2)
F16A 0.041(2) 0.051(2) 0.068(3) 0.0337(19) 0.0096(19) 0.0224(17)
F17 0.037(3) 0.035(2) 0.0464(19) 0.0181(17) 0.011(2) 0.0030(18)
F17A 0.064(3) 0.041(2) 0.0499(18) 0.0177(18) 0.005(3) -0.012(2)
F18 0.048(3) 0.054(2) 0.044(2) 0.0219(18) 0.016(3) 0.005(3)
F18A 0.042(3) 0.0480(17) 0.0412(19) 0.0241(14) 0.025(2) 0.018(2)
O1 0.0207(7) 0.0188(7) 0.0196(7) 0.0025(6) 0.0049(6) 0.0071(6)
O2 0.0197(7) 0.0189(7) 0.0206(7) 0.0026(6) 0.0056(6) 0.0067(6)
N1 0.0194(9) 0.0181(9) 0.0203(9) 0.0037(7) 0.0047(7) 0.0061(7)
N2 0.0199(9) 0.0196(9) 0.0186(8) 0.0011(7) 0.0043(7) 0.0072(7)
N3 0.0190(9) 0.0215(9) 0.0175(8) 0.0016(7) 0.0054(7) 0.0077(7)
N4 0.0206(9) 0.0188(9) 0.0178(8) 0.0028(7) 0.0033(7) 0.0073(7)
N5 0.0188(8) 0.0191(9) 0.0167(8) 0.0019(7) 0.0035(7) 0.0068(7)
N6 0.0188(8) 0.0191(9) 0.0203(9) 0.0034(7) 0.0053(7) 0.0061(7)
C1 0.0173(10) 0.0155(10) 0.0197(10) -0.0021(8) 0.0025(8) 0.0023(8)
C2 0.0187(10) 0.0188(10) 0.0212(10) 0.0006(8) 0.0026(8) 0.0058(8)
C3 0.0183(10) 0.0199(10) 0.0204(10) 0.0008(8) 0.0027(8) 0.0068(8)
C4 0.0169(10) 0.0192(10) 0.0222(11) 0.0021(8) 0.0030(8) 0.0058(8)
C5 0.0171(10) 0.0168(10) 0.0223(10) -0.0013(8) 0.0017(8) 0.0026(8)
C6 0.0209(10) 0.0215(11) 0.0238(11) -0.0013(9) -0.0012(9) 0.0052(9)
C7 0.0222(11) 0.0228(11) 0.0358(13) 0.0002(10) -0.0027(9) 0.0096(9)
C8 0.0207(11) 0.0245(11) 0.0395(13) -0.0013(10) 0.0072(10) 0.0086(9)
C9 0.0190(10) 0.0201(11) 0.0275(11) -0.0002(9) 0.0065(9) 0.0039(8)
C10 0.0182(11) 0.0222(12) 0.0536(16) -0.0072(11) 0.0016(10) -0.0001(9)
C11 0.0305(13) 0.0231(12) 0.0324(13) 0.0024(10) 0.0002(10) -0.0060(10)
C12 0.0341(14) 0.0166(11) 0.0646(18) -0.0101(12) -0.0064(13) 0.0080(10)
C13 0.0366(14) 0.0385(15) 0.0336(14) -0.0145(12) 0.0045(11) -0.0024(12)
C14 0.0328(13) 0.0290(13) 0.0385(14) 0.0070(11) -0.0096(11) 0.0000(11)
C15 0.0218(10) 0.0158(10) 0.0243(11) 0.0032(8) 0.0072(8) 0.0065(8)
C16 0.0244(11) 0.0245(11) 0.0235(11) 0.0049(9) 0.0022(9) 0.0055(9)
C17 0.0354(13) 0.0316(13) 0.0230(11) 0.0087(10) 0.0076(10) 0.0106(10)
C18 0.0296(12) 0.0238(11) 0.0331(13) 0.0071(10) 0.0133(10) 0.0070(10)
C19 0.0231(11) 0.0264(12) 0.0327(12) 0.0041(10) 0.0071(10) 0.0038(9)
C20 0.0247(11) 0.0265(11) 0.0230(11) 0.0047(9) 0.0047(9) 0.0065(9)
C21 0.0375(15) 0.0475(17) 0.0366(15) 0.0149(13) 0.0122(12) 0.0010(13)
C22 0.0250(11) 0.0156(10) 0.0202(10) 0.0022(8) 0.0059(8) 0.0087(8)
C23 0.0214(11) 0.0274(11) 0.0237(11) -0.0009(9) 0.0065(9) 0.0053(9)
C24 0.0216(11) 0.0273(12) 0.0247(11) -0.0029(9) 0.0022(9) 0.0035(9)
C25 0.0286(11) 0.0196(10) 0.0221(11) 0.0020(8) 0.0069(9) 0.0093(9)
C26 0.0233(11) 0.0266(11) 0.0241(11) 0.0059(9) 0.0089(9) 0.0094(9)
C27 0.0196(10) 0.0228(11) 0.0223(11) 0.0016(9) 0.0029(8) 0.0059(9)
C28 0.0292(12) 0.0296(12) 0.0261(12) 0.0003(10) 0.0068(10) 0.0066(10)
C29 0.0225(10) 0.0174(10) 0.0206(10) 0.0032(8) 0.0076(8) 0.0104(8)
C30 0.0198(10) 0.0274(11) 0.0228(11) 0.0020(9) 0.0039(8) 0.0098(9)
C31 0.0291(12) 0.0314(12) 0.0170(10) 0.0023(9) 0.0041(9) 0.0133(10)
C32 0.0266(11) 0.0217(11) 0.0230(11) 0.0023(9) 0.0094(9) 0.0089(9)
C33 0.0210(11) 0.0296(12) 0.0248(11) 0.0012(9) 0.0052(9) 0.0055(9)
C34 0.0238(11) 0.0301(12) 0.0187(10) 0.0014(9) 0.0030(9) 0.0090(9)
C35 0.0308(13) 0.0360(13) 0.0258(12) 0.0059(10) 0.0096(10) 0.0080(11)
C36 0.0169(10) 0.0222(10) 0.0177(10) 0.0036(8) 0.0026(8) 0.0072(8)
C37 0.0302(12) 0.0253(11) 0.0158(10) 0.0007(8) 0.0042(9) 0.0113(9)
C38 0.0313(12) 0.0188(10) 0.0209(11) 0.0006(8) 0.0023(9) 0.0086(9)
C39 0.0200(10) 0.0228(11) 0.0197(10) 0.0038(8) 0.0025(8) 0.0069(9)
C40 0.0256(11) 0.0261(11) 0.0184(10) 0.0004(9) 0.0053(9) 0.0108(9)
C41 0.0245(11) 0.0202(10) 0.0215(11) 0.0007(8) 0.0047(9) 0.0087(9)
C42 0.0307(12) 0.0253(12) 0.0235(11) 0.0021(9) 0.0052(9) 0.0086(10)
C43 0.0128(9) 0.0231(11) 0.0198(10) 0.0018(8) 0.0013(8) 0.0052(8)
C44 0.0205(10) 0.0201(10) 0.0217(10) 0.0015(8) 0.0039(8) 0.0081(8)
C45 0.0235(11) 0.0237(11) 0.0249(11) 0.0074(9) 0.0057(9) 0.0087(9)
C46 0.0203(10) 0.0284(12) 0.0192(10) 0.0017(9) 0.0031(8) 0.0063(9)
C47 0.0258(11) 0.0212(11) 0.0222(11) -0.0024(9) 0.0016(9) 0.0038(9)
C48 0.0246(11) 0.0189(10) 0.0225(11) 0.0040(8) 0.0030(9) 0.0034(9)
C49 0.0349(13) 0.0299(13) 0.0255(12) 0.0038(10) 0.0073(10) 0.0077(10)
C50 0.0148(9) 0.0222(11) 0.0220(10) 0.0046(8) 0.0042(8) 0.0051(8)
C51 0.0257(11) 0.0249(11) 0.0216(11) 0.0022(9) 0.0051(9) 0.0056(9)
C52 0.0268(12) 0.0211(11) 0.0312(12) 0.0032(9) 0.0059(10) 0.0035(9)
C53 0.0189(10) 0.0268(11) 0.0283(12) 0.0101(9) 0.0055(9) 0.0065(9)
C54 0.0282(12) 0.0344(13) 0.0219(11) 0.0063(10) 0.0086(9) 0.0088(10)
C55 0.0269(11) 0.0230(11) 0.0253(11) 0.0004(9) 0.0072(9) 0.0055(9)
C56 0.0304(13) 0.0333(13) 0.0324(13) 0.0121(11) 0.0108(10) 0.0099(11)

loop_
_atom_site_label
_atom_site_type_symbol
_atom_site_thermal_displace_type
_atom_site_fract_x
_atom_site_fract_y
_atom_site_fract_z
_atom_site_occupancy
_atom_site_U_iso_or_equiv
_atom_site_calc_flag
_atom_site_refinement_flags
_atom_site_disorder_assembly
_atom_site_disorder_group
Mo1 Mo Uani 0.20116(2) 0.33564(2) 0.33357(2) 1.000 0.0164(1) d . . .
Mo2 Mo Uani 0.24606(2) 0.38459(2) 0.21371(2) 1.000 0.0167(1) d . . .
Fe1 Fe Uani 0.38786(2) 0.07370(2) 0.23989(2) 1.000 0.0204(1) d . . .
F1 F Uani -0.2556(2) -0.13961(17) 0.44387(19) 0.689(3) 0.0585(9) d UP A 1
F1A F Uani -0.3417(7) -0.1068(6) 0.4121(6) 0.311(3) 0.0812(17) d DUP A 2
F2 F Uani -0.2262(4) -0.0279(3) 0.5437(2) 0.689(3) 0.0708(10) d UP A 1
F2A F Uani -0.3115(5) 0.0164(5) 0.4957(4) 0.311(3) 0.0584(12) d DUP A 2
F3 F Uani -0.3592(2) -0.0596(3) 0.4256(3) 0.689(3) 0.0665(10) d UP A 1
F3A F Uani -0.2207(7) -0.0693(6) 0.5283(6) 0.311(3) 0.0572(16) d DUP A 2
F4 F Uani 0.02458(13) 0.09056(12) -0.26835(10) 1.000 0.0478(5) d . . .
F5 F Uani 0.07325(15) 0.24568(13) -0.27641(10) 1.000 0.0503(6) d . . .
F6 F Uani 0.19785(12) 0.18272(11) -0.25507(9) 1.000 0.0364(4) d . . .
F7 F Uani -0.31479(15) 0.21943(15) 0.53866(11) 1.000 0.0707(6) d D . .
F8 F Uani -0.17205(15) 0.24463(13) 0.64125(11) 1.000 0.0519(6) d D . .
F9 F Uani -0.23376(14) 0.35701(12) 0.61491(10) 1.000 0.0461(6) d D . .
F10 F Uani 0.23804(13) 0.81347(10) -0.04054(9) 1.000 0.0409(5) d . . .
F11 F Uani 0.27271(15) 0.70705(13) -0.11775(11) 1.000 0.0540(6) d . . .
F12 F Uani 0.10792(13) 0.70730(11) -0.13243(9) 1.000 0.0451(5) d . . .
F13 F Uani 0.38645(16) 0.56060(12) 0.82588(10) 1.000 0.0603(6) d . . .
F14 F Uani 0.21225(15) 0.48302(17) 0.77872(11) 1.000 0.0648(7) d . . .
F15 F Uani 0.31725(16) 0.40465(12) 0.81665(10) 1.000 0.0502(6) d . . .
F16 F Uani 0.4910(7) 0.9015(6) 0.0723(6) 0.432(11) 0.0517(17) d UP B 3
F16A F Uani 0.4639(5) 0.8714(5) 0.0372(5) 0.568(11) 0.0512(14) d DUP B 4
F17 F Uani 0.6552(7) 0.9076(7) 0.1155(7) 0.432(11) 0.0417(14) d UP B 3
F17A F Uani 0.6265(7) 0.9221(6) 0.1182(6) 0.568(11) 0.0610(13) d DUP B 4
F18 F Uani 0.5560(8) 0.8176(10) -0.0032(9) 0.432(11) 0.0514(14) d UP B 3
F18A F Uani 0.5872(6) 0.8213(7) 0.0030(6) 0.568(11) 0.0409(13) d DUP B 4
O1 O Uani 0.31411(12) 0.26126(10) 0.34799(9) 1.000 0.0196(4) d . . .
O2 O Uani 0.36699(11) 0.31910(10) 0.22211(9) 1.000 0.0196(4) d . . .
N1 N Uani 0.06720(14) 0.20374(12) 0.27015(11) 1.000 0.0194(5) d . . .
N2 N Uani 0.12687(14) 0.25024(12) 0.13963(11) 1.000 0.0193(5) d . . .
N3 N Uani 0.08346(14) 0.40525(13) 0.32899(11) 1.000 0.0191(5) d . . .
N4 N Uani 0.13027(14) 0.45621(12) 0.19654(11) 1.000 0.0191(5) d . . .
N5 N Uani 0.33321(14) 0.46050(12) 0.40860(11) 1.000 0.0182(5) d . . .
N6 N Uani 0.37279(14) 0.52181(12) 0.27733(11) 1.000 0.0194(5) d . . .
C1 C Uani 0.37314(16) 0.26825(14) 0.28734(13) 1.000 0.0188(6) d . . .
C2 C Uani 0.05817(17) 0.18592(15) 0.18293(14) 1.000 0.0201(6) d . . .
C3 C Uani 0.06980(17) 0.45320(15) 0.25929(13) 1.000 0.0198(6) d . . .
C4 C Uani 0.39246(17) 0.53190(15) 0.36576(14) 1.000 0.0198(6) d . . .
C5 C Uani 0.44876(17) 0.21490(15) 0.29117(14) 1.000 0.0201(6) d . . .
C6 C Uani 0.46600(18) 0.15399(15) 0.35855(14) 1.000 0.0235(6) d . . .
C7 C Uani 0.53361(18) 0.10600(16) 0.32992(16) 1.000 0.0276(7) d . . .
C8 C Uani 0.55824(18) 0.13666(16) 0.24607(16) 1.000 0.0281(7) d . . .
C9 C Uani 0.50642(17) 0.20391(15) 0.22162(15) 1.000 0.0230(6) d . . .
C10 C Uani 0.21912(19) 0.02959(17) 0.22156(18) 1.000 0.0344(8) d . . .
C11 C Uani 0.2528(2) -0.04243(17) 0.26140(16) 1.000 0.0339(7) d . . .
C12 C Uani 0.3103(2) -0.07362(17) 0.2035(2) 1.000 0.0409(8) d . . .
C13 C Uani 0.3109(2) -0.0207(2) 0.12783(18) 1.000 0.0416(8) d . . .
C14 C Uani 0.2548(2) 0.04249(19) 0.13945(18) 1.000 0.0385(8) d . . .
C15 C Uani -0.01543(17) 0.14130(15) 0.31388(14) 1.000 0.0204(6) d . . .
C16 C Uani 0.01351(19) 0.13473(16) 0.40446(14) 1.000 0.0254(6) d . . .
C17 C Uani -0.0644(2) 0.07694(17) 0.45122(15) 1.000 0.0301(7) d . . .
C18 C Uani -0.1729(2) 0.02349(17) 0.40811(16) 1.000 0.0287(7) d . . .
C19 C Uani -0.20318(19) 0.03056(17) 0.31864(16) 1.000 0.0287(7) d . . .
C20 C Uani -0.12597(18) 0.09007(16) 0.27216(15) 1.000 0.0255(6) d . . .
C21 C Uani -0.2550(2) -0.0443(2) 0.45656(18) 1.000 0.0439(9) d . . .
C22 C Uani 0.11744(17) 0.22802(15) 0.04720(14) 1.000 0.0197(6) d . . .
C23 C Uani 0.01484(18) 0.18245(16) -0.00935(14) 1.000 0.0251(6) d . . .
C24 C Uani 0.01001(18) 0.16524(16) -0.09962(15) 1.000 0.0265(7) d . . .
C25 C Uani 0.10756(18) 0.19358(15) -0.13482(14) 1.000 0.0231(6) d . . .
C26 C Uani 0.21014(18) 0.23863(16) -0.07919(14) 1.000 0.0240(6) d . . .
C27 C Uani 0.21528(17) 0.25577(15) 0.01133(14) 1.000 0.0223(6) d . . .
C28 C Uani 0.1006(2) 0.17773(17) -0.23289(15) 1.000 0.0294(7) d . . .
C29 C Uani 0.00640(17) 0.38289(15) 0.38870(13) 1.000 0.0189(6) d . . .
C30 C Uani 0.04774(18) 0.39716(16) 0.47986(14) 1.000 0.0231(6) d . . .
C31 C Uani -0.02421(19) 0.36491(17) 0.53957(14) 1.000 0.0253(7) d . . .
C32 C Uani -0.13812(18) 0.31835(16) 0.50923(14) 1.000 0.0232(6) d . . .
C33 C Uani -0.18028(18) 0.30590(17) 0.41895(15) 1.000 0.0262(7) d . . .
C34 C Uani -0.10837(18) 0.33825(16) 0.35886(14) 1.000 0.0246(6) d . . .
C35 C Uani -0.2142(2) 0.28339(18) 0.57453(16) 1.000 0.0316(7) d . . .
C36 C Uani 0.13498(16) 0.52105(15) 0.12945(13) 1.000 0.0190(6) d . . .
C37 C Uani 0.14922(18) 0.61861(16) 0.14803(14) 1.000 0.0235(6) d . . .
C38 C Uani 0.16876(19) 0.68271(16) 0.08286(14) 1.000 0.0242(6) d . . .
C39 C Uani 0.17424(17) 0.65005(15) -0.00164(14) 1.000 0.0212(6) d . . .
C40 C Uani 0.15608(18) 0.55182(16) -0.02180(14) 1.000 0.0229(6) d . . .
C41 C Uani 0.13629(18) 0.48779(16) 0.04309(14) 1.000 0.0219(6) d . . .
C42 C Uani 0.19918(19) 0.71913(17) -0.07182(15) 1.000 0.0270(7) d . . .
C43 C Uani 0.34551(16) 0.47112(15) 0.50206(13) 1.000 0.0192(6) d . . .
C44 C Uani 0.32262(17) 0.38611(15) 0.54635(14) 1.000 0.0206(6) d . . .
C45 C Uani 0.31479(18) 0.38869(16) 0.63540(14) 1.000 0.0238(6) d . . .
C46 C Uani 0.33233(17) 0.47724(16) 0.68202(14) 1.000 0.0235(6) d . . .
C47 C Uani 0.36076(18) 0.56282(16) 0.63985(14) 1.000 0.0249(6) d . . .
C48 C Uani 0.36789(18) 0.56030(16) 0.55079(14) 1.000 0.0235(6) d . . .
C49 C Uani 0.3133(2) 0.48172(18) 0.77537(15) 1.000 0.0311(7) d . . .
C50 C Uani 0.42276(16) 0.60387(15) 0.23132(14) 1.000 0.0200(6) d . . .
C51 C Uani 0.46124(18) 0.70095(16) 0.26850(15) 1.000 0.0251(6) d . . .
C52 C Uani 0.50433(19) 0.77809(17) 0.21820(15) 1.000 0.0278(7) d . . .
C53 C Uani 0.50718(18) 0.76024(16) 0.12942(15) 1.000 0.0249(6) d . . .
C54 C Uani 0.46798(19) 0.66410(17) 0.09117(15) 1.000 0.0285(7) d . . .
C55 C Uani 0.42751(18) 0.58693(16) 0.14177(15) 1.000 0.0259(6) d . . .
C56 C Uani 0.5487(2) 0.84483(18) 0.07557(16) 1.000 0.0318(8) d . . .
H2 H Uiso 0.00270 0.12730 0.15200 1.000 0.0240 c RU . .
H3 H Uiso 0.01770 0.48480 0.25430 1.000 0.0240 c RU . .
H4 H Uiso 0.44840 0.58970 0.39760 1.000 0.0240 c RU . .
H6 H Uiso 0.43600 0.14660 0.41530 1.000 0.0280 c RU . .
H7 H Uiso 0.55780 0.05730 0.36250 1.000 0.0330 c RU . .
H8 H Uiso 0.60260 0.11320 0.20950 1.000 0.0340 c RU . .
H9 H Uiso 0.50940 0.23740 0.16580 1.000 0.0280 c RU . .
H10 H Uiso 0.17650 0.06510 0.24730 1.000 0.0410 c RU . .
H11 H Uiso 0.23850 -0.06700 0.32020 1.000 0.0410 c RU . .
H12 H Uiso 0.34420 -0.12420 0.21380 1.000 0.0490 c RU . .
H13 H Uiso 0.34590 -0.02700 0.07540 1.000 0.0500 c RU . .
H14 H Uiso 0.24240 0.08900 0.09660 1.000 0.0460 c RU . .
H16 H Uiso 0.08780 0.17050 0.43430 1.000 0.0300 c RU . .
H17 H Uiso -0.04370 0.07370 0.51300 1.000 0.0360 c RU . .
H19 H Uiso -0.27750 -0.00570 0.28910 1.000 0.0340 c RU . .
H20 H Uiso -0.14820 0.09620 0.21130 1.000 0.0310 c RU . .
H23 H Uiso -0.05230 0.16310 0.01430 1.000 0.0300 c RU . .
H24 H Uiso -0.06030 0.13390 -0.13760 1.000 0.0320 c RU . .
H26 H Uiso 0.27700 0.25780 -0.10310 1.000 0.0290 c RU . .
H27 H Uiso 0.28580 0.28660 0.04920 1.000 0.0270 c RU . .
H30 H Uiso 0.12570 0.42920 0.50100 1.000 0.0280 c RU . .
H31 H Uiso 0.00450 0.37470 0.60150 1.000 0.0300 c RU . .
H33 H Uiso -0.25850 0.27520 0.39820 1.000 0.0310 c RU . .
H34 H Uiso -0.13760 0.32990 0.29710 1.000 0.0300 c RU . .
H37 H Uiso 0.14550 0.64140 0.20580 1.000 0.0280 c RU . .
H38 H Uiso 0.17840 0.74930 0.09610 1.000 0.0290 c RU . .
H40 H Uiso 0.15730 0.52880 -0.08020 1.000 0.0270 c RU . .
H41 H Uiso 0.12350 0.42060 0.02900 1.000 0.0260 c RU . .
H44 H Uiso 0.31230 0.32570 0.51480 1.000 0.0250 c RU . .
H45 H Uiso 0.29750 0.33020 0.66440 1.000 0.0290 c RU . .
H47 H Uiso 0.37550 0.62370 0.67250 1.000 0.0300 c RU . .
H48 H Uiso 0.38810 0.61940 0.52270 1.000 0.0280 c RU . .
H51 H Uiso 0.45790 0.71440 0.32890 1.000 0.0300 c RU . .
H52 H Uiso 0.53210 0.84380 0.24490 1.000 0.0330 c RU . .
H54 H Uiso 0.46890 0.65120 0.03010 1.000 0.0340 c RU . .
H55 H Uiso 0.40250 0.52130 0.11530 1.000 0.0310 c RU . .

loop_
_atom_type_symbol
_atom_type_description
_atom_type_scat_dispersion_real
_atom_type_scat_dispersion_imag
_atom_type_scat_source
C C 0.0033 0.0016 ' International Tables Vol C Tables 4.2.6.8 and 6.1.1.4'
H H 0.0000 0.0000 ' International Tables Vol C Tables 4.2.6.8 and 6.1.1.4'
F F 0.0171 0.0103 ' International Tables Vol C Tables 4.2.6.8 and 6.1.1.4'
Fe Fe 0.3463 0.8444 ' International Tables Vol C Tables 4.2.6.8 and 6.1.1.4'
Mo Mo -1.6832 0.6857 ' International Tables Vol C Tables 4.2.6.8 and 6.1.1.4'
N N 0.0061 0.0033 ' International Tables Vol C Tables 4.2.6.8 and 6.1.1.4'
O O 0.0106 0.0060 ' International Tables Vol C Tables 4.2.6.8 and 6.1.1.4'

loop_
_geom_angle_atom_site_label_1
_geom_angle_atom_site_label_2
_geom_angle_atom_site_label_3
_geom_angle
_geom_angle_publ_flag
Mo2 Mo1 O1 92.04(4) yes
Mo2 Mo1 N1 93.43(5) yes
Mo2 Mo1 N3 92.76(5) yes
Mo2 Mo1 N5 91.95(5) yes
O1 Mo1 N1 90.94(6) yes
O1 Mo1 N3 175.19(6) yes
O1 Mo1 N5 87.43(6) yes
N1 Mo1 N3 88.46(7) yes
N1 Mo1 N5 174.43(6) yes
N3 Mo1 N5 92.72(7) yes
Mo1 Mo2 O2 92.07(4) yes
Mo1 Mo2 N2 91.86(5) yes
Mo1 Mo2 N4 92.52(5) yes
Mo1 Mo2 N6 93.17(5) yes
O2 Mo2 N2 87.97(6) yes
O2 Mo2 N4 175.34(6) yes
O2 Mo2 N6 90.33(6) yes
N2 Mo2 N4 92.73(7) yes
N2 Mo2 N6 174.74(7) yes
N4 Mo2 N6 88.57(7) yes
C5 Fe1 C6 41.49(8) yes
C5 Fe1 C7 68.84(9) yes
C5 Fe1 C8 68.77(9) yes
C5 Fe1 C9 41.43(9) yes
C5 Fe1 C10 106.02(10) yes
C5 Fe1 C11 130.46(10) yes
C5 Fe1 C12 170.66(10) yes
C5 Fe1 C13 145.18(10) yes
C5 Fe1 C14 112.61(10) yes
C6 Fe1 C7 40.63(10) yes
C6 Fe1 C8 68.50(10) yes
C6 Fe1 C9 69.43(9) yes
C6 Fe1 C10 113.19(10) yes
C6 Fe1 C11 108.10(9) yes
C6 Fe1 C12 132.98(10) yes
C6 Fe1 C13 173.30(10) yes
C6 Fe1 C14 144.54(10) yes
C7 Fe1 C8 40.32(9) yes
C7 Fe1 C9 68.41(9) yes
C7 Fe1 C10 146.33(10) yes
C7 Fe1 C11 116.49(10) yes
C7 Fe1 C12 111.75(10) yes
C7 Fe1 C13 135.39(10) yes
C7 Fe1 C14 173.20(11) yes
C8 Fe1 C9 40.49(9) yes
C8 Fe1 C10 170.65(10) yes
C8 Fe1 C11 148.63(10) yes
C8 Fe1 C12 118.11(10) yes
C8 Fe1 C13 111.74(10) yes
C8 Fe1 C14 133.32(10) yes
C9 Fe1 C10 130.60(10) yes
C9 Fe1 C11 169.97(10) yes
C9 Fe1 C12 147.89(10) yes
C9 Fe1 C13 115.38(10) yes
C9 Fe1 C14 107.98(10) yes
C10 Fe1 C11 40.57(10) yes
C10 Fe1 C12 68.04(10) yes
C10 Fe1 C13 67.74(11) yes
C10 Fe1 C14 40.36(11) yes
C11 Fe1 C12 40.43(11) yes
C11 Fe1 C13 68.00(10) yes
C11 Fe1 C14 68.03(10) yes
C12 Fe1 C13 40.60(11) yes
C12 Fe1 C14 67.98(11) yes
C13 Fe1 C14 40.11(11) yes
Mo1 O1 C1 116.70(13) yes
Mo2 O2 C1 116.90(14) yes
Mo1 N1 C2 116.67(14) yes
Mo1 N1 C15 124.00(13) yes
C2 N1 C15 119.09(18) yes
Mo2 N2 C2 117.96(14) yes
Mo2 N2 C22 123.69(13) yes
C2 N2 C22 118.35(17) yes
Mo1 N3 C3 117.85(15) yes
Mo1 N3 C29 119.95(14) yes
C3 N3 C29 120.9(2) yes
Mo2 N4 C3 118.14(14) yes
Mo2 N4 C36 119.64(14) yes
C3 N4 C36 121.01(19) yes
Mo1 N5 C4 118.86(14) yes
Mo1 N5 C43 119.65(13) yes
C4 N5 C43 120.94(17) yes
Mo2 N6 C4 116.43(14) yes
Mo2 N6 C50 123.87(13) yes
C4 N6 C50 119.09(17) yes
O1 C1 O2 122.1(2) yes
O1 C1 C5 119.38(18) yes
O2 C1 C5 118.47(19) yes
N1 C2 N2 119.57(19) yes
N3 C3 N4 118.7(2) yes
N5 C4 N6 119.09(19) yes
Fe1 C5 C1 118.91(15) yes
Fe1 C5 C6 70.12(12) yes
Fe1 C5 C9 70.21(12) yes
C1 C5 C6 126.3(2) no
C1 C5 C9 125.18(19) no
C6 C5 C9 108.0(2) no
Fe1 C6 C5 68.39(12) yes
Fe1 C6 C7 70.61(13) yes
C5 C6 C7 107.43(19) no
Fe1 C7 C6 68.76(13) yes
Fe1 C7 C8 69.89(14) yes
C6 C7 C8 108.4(2) no
Fe1 C8 C7 69.80(14) yes
Fe1 C8 C9 68.84(14) yes
C7 C8 C9 108.5(2) no
Fe1 C9 C5 68.37(12) yes
Fe1 C9 C8 70.67(13) yes
C5 C9 C8 107.64(19) no
Fe1 C10 C11 70.11(15) yes
Fe1 C10 C14 70.14(16) yes
C11 C10 C14 108.3(2) no
Fe1 C11 C10 69.33(14) yes
Fe1 C11 C12 69.91(14) yes
C10 C11 C12 107.7(2) no
Fe1 C12 C11 69.66(14) yes
Fe1 C12 C13 69.71(15) yes
C11 C12 C13 107.6(2) no
Fe1 C13 C12 69.68(15) yes
Fe1 C13 C14 69.73(16) yes
C12 C13 C14 108.1(2) no
Fe1 C14 C10 69.51(16) yes
Fe1 C14 C13 70.16(16) yes
C10 C14 C13 108.2(2) no
N1 C15 C16 118.3(2) yes
N1 C15 C20 123.24(19) yes
C16 C15 C20 118.4(2) no
C15 C16 C17 120.9(2) no
C16 C17 C18 120.0(2) no
C17 C18 C19 119.7(2) no
C17 C18 C21 120.3(2) no
C19 C18 C21 120.0(2) no
C18 C19 C20 120.4(2) no
C15 C20 C19 120.6(2) no
F1 C21 F2 100.2(3) yes
F1 C21 F3 100.8(3) yes
F1 C21 C18 109.8(2) yes
F2 C21 F3 115.1(4) yes
F2 C21 C18 113.9(3) yes
F3 C21 C18 114.9(3) yes
F1A C21 F2A 96.2(5) yes
F1A C21 F3A 115.1(6) yes
F1A C21 C18 118.1(5) yes
F2A C21 F3A 95.7(5) yes
F2A C21 C18 105.7(3) yes
F3A C21 C18 119.1(5) yes
N2 C22 C23 122.8(2) yes
N2 C22 C27 118.3(2) yes
C23 C22 C27 118.9(2) no
C22 C23 C24 120.5(2) no
C23 C24 C25 120.2(2) no
C24 C25 C26 119.8(2) no
C24 C25 C28 119.5(2) no
C26 C25 C28 120.7(2) no
C25 C26 C27 120.1(2) no
C22 C27 C26 120.4(2) no
F4 C28 F5 106.5(2) yes
F4 C28 F6 106.6(2) yes
F4 C28 C25 112.71(19) yes
F5 C28 F6 105.54(19) yes
F5 C28 C25 112.2(2) yes
F6 C28 C25 112.8(2) yes
N3 C29 C30 118.8(2) yes
N3 C29 C34 121.77(18) yes
C30 C29 C34 119.2(2) no
C29 C30 C31 120.4(2) no
C30 C31 C32 120.1(2) no
C31 C32 C33 120.0(2) no
C31 C32 C35 119.3(2) no
C33 C32 C35 120.7(2) no
C32 C33 C34 120.1(2) no
C29 C34 C33 120.3(2) no
F7 C35 F8 108.5(2) yes
F7 C35 F9 104.5(2) yes
F7 C35 C32 113.7(2) yes
F8 C35 F9 103.98(19) yes
F8 C35 C32 113.0(2) yes
F9 C35 C32 112.5(2) yes
N4 C36 C37 122.40(18) yes
N4 C36 C41 118.29(18) yes
C37 C36 C41 119.00(19) no
C36 C37 C38 120.4(2) no
C37 C38 C39 120.2(2) no
C38 C39 C40 119.8(2) no
C38 C39 C42 120.82(19) no
C40 C39 C42 119.34(19) no
C39 C40 C41 120.0(2) no
C36 C41 C40 120.5(2) no
F10 C42 F11 107.3(2) yes
F10 C42 F12 104.50(19) yes
F10 C42 C39 113.68(18) yes
F11 C42 F12 105.52(19) yes
F11 C42 C39 112.6(2) yes
F12 C42 C39 112.5(2) yes
N5 C43 C44 117.90(18) yes
N5 C43 C48 123.07(18) yes
C44 C43 C48 118.69(19) no
C43 C44 C45 120.98(19) no
C44 C45 C46 119.6(2) no
C45 C46 C47 119.9(2) no
C45 C46 C49 121.3(2) no
C47 C46 C49 118.7(2) no
C46 C47 C48 120.6(2) no
C43 C48 C47 120.1(2) no
F13 C49 F14 106.5(2) yes
F13 C49 F15 106.3(2) yes
F13 C49 C46 113.5(2) yes
F14 C49 F15 105.5(2) yes
F14 C49 C46 111.4(2) yes
F15 C49 C46 113.2(2) yes
N6 C50 C51 123.70(19) yes
N6 C50 C55 118.10(18) yes
C51 C50 C55 118.1(2) no
C50 C51 C52 120.7(2) no
C51 C52 C53 120.6(2) no
C52 C53 C54 119.4(2) no
C52 C53 C56 119.5(2) no
C54 C53 C56 121.1(2) no
C53 C54 C55 120.1(2) no
C50 C55 C54 121.1(2) no
F16A C56 F17A 107.8(5) yes
F16A C56 F18A 101.9(5) yes
F16A C56 C53 111.3(4) yes
F17A C56 F18A 106.9(6) yes
F17A C56 C53 115.2(4) yes
F18A C56 C53 112.8(4) yes
F16 C56 F17 103.2(6) yes
F16 C56 F18 110.5(7) yes
F16 C56 C53 113.5(4) yes
F17 C56 F18 106.5(7) yes
F17 C56 C53 110.0(5) yes
F18 C56 C53 112.6(6) yes
N1 C2 H2 120.00 no
N2 C2 H2 120.00 no
N3 C3 H3 121.00 no
N4 C3 H3 121.00 no
N5 C4 H4 120.00 no
N6 C4 H4 120.00 no
Fe1 C6 H6 126.00 no
C5 C6 H6 126.00 no
C7 C6 H6 126.00 no
Fe1 C7 H7 126.00 no
C6 C7 H7 126.00 no
C8 C7 H7 126.00 no
Fe1 C8 H8 126.00 no
C7 C8 H8 126.00 no
C9 C8 H8 126.00 no
Fe1 C9 H9 126.00 no
C5 C9 H9 126.00 no
C8 C9 H9 126.00 no
Fe1 C10 H10 126.00 no
C11 C10 H10 126.00 no
C14 C10 H10 126.00 no
Fe1 C11 H11 126.00 no
C10 C11 H11 126.00 no
C12 C11 H11 126.00 no
Fe1 C12 H12 126.00 no
C11 C12 H12 126.00 no
C13 C12 H12 126.00 no
Fe1 C13 H13 126.00 no
C12 C13 H13 126.00 no
C14 C13 H13 126.00 no
Fe1 C14 H14 126.00 no
C10 C14 H14 126.00 no
C13 C14 H14 126.00 no
C15 C16 H16 120.00 no
C17 C16 H16 120.00 no
C16 C17 H17 120.00 no
C18 C17 H17 120.00 no
C18 C19 H19 120.00 no
C20 C19 H19 120.00 no
C15 C20 H20 120.00 no
C19 C20 H20 120.00 no
C22 C23 H23 120.00 no
C24 C23 H23 120.00 no
C23 C24 H24 120.00 no
C25 C24 H24 120.00 no
C25 C26 H26 120.00 no
C27 C26 H26 120.00 no
C22 C27 H27 120.00 no
C26 C27 H27 120.00 no
C29 C30 H30 120.00 no
C31 C30 H30 120.00 no
C30 C31 H31 120.00 no
C32 C31 H31 120.00 no
C32 C33 H33 120.00 no
C34 C33 H33 120.00 no
C29 C34 H34 120.00 no
C33 C34 H34 120.00 no
C36 C37 H37 120.00 no
C38 C37 H37 120.00 no
C37 C38 H38 120.00 no
C39 C38 H38 120.00 no
C39 C40 H40 120.00 no
C41 C40 H40 120.00 no
C36 C41 H41 120.00 no
C40 C41 H41 120.00 no
C43 C44 H44 120.00 no
C45 C44 H44 119.00 no
C44 C45 H45 120.00 no
C46 C45 H45 120.00 no
C46 C47 H47 120.00 no
C48 C47 H47 120.00 no
C43 C48 H48 120.00 no
C47 C48 H48 120.00 no
C50 C51 H51 120.00 no
C52 C51 H51 120.00 no
C51 C52 H52 120.00 no
C53 C52 H52 120.00 no
C53 C54 H54 120.00 no
C55 C54 H54 120.00 no
C50 C55 H55 119.00 no
C54 C55 H55 119.00 no

loop_
_geom_bond_atom_site_label_1
_geom_bond_atom_site_label_2
_geom_bond_distance
_geom_bond_publ_flag
Mo1 Mo2 2.0833(4) yes
Mo1 O1 2.1236(16) yes
Mo1 N1 2.1528(17) yes
Mo1 N3 2.129(2) yes
Mo1 N5 2.1443(17) yes
Mo2 O2 2.1188(15) yes
Mo2 N2 2.1606(17) yes
Mo2 N4 2.1258(19) yes
Mo2 N6 2.1652(17) yes
Fe1 C5 2.011(2) yes
Fe1 C6 2.034(2) yes
Fe1 C7 2.059(2) yes
Fe1 C8 2.060(2) yes
Fe1 C9 2.036(2) yes
Fe1 C10 2.027(3) yes
Fe1 C11 2.038(3) yes
Fe1 C12 2.041(2) yes
Fe1 C13 2.041(3) yes
Fe1 C14 2.036(3) yes
F1 C21 1.404(4) yes
F1A C21 1.245(9) yes
F2 C21 1.318(4) yes
F2A C21 1.509(7) yes
F3 C21 1.303(4) yes
F3A C21 1.240(9) yes
F4 C28 1.334(3) yes
F5 C28 1.342(3) yes
F6 C28 1.341(3) yes
F7 C35 1.324(3) yes
F8 C35 1.329(3) yes
F9 C35 1.349(3) yes
F10 C42 1.332(3) yes
F11 C42 1.331(3) yes
F12 C42 1.345(3) yes
F13 C49 1.326(3) yes
F14 C49 1.335(4) yes
F15 C49 1.329(3) yes
F16 C56 1.308(10) yes
F16A C56 1.362(8) yes
F17 C56 1.387(10) yes
F17A C56 1.285(9) yes
F18 C56 1.286(14) yes
F18A C56 1.370(9) yes
O1 C1 1.279(3) yes
O2 C1 1.277(2) yes
N1 C2 1.330(3) yes
N1 C15 1.413(3) yes
N2 C2 1.321(3) yes
N2 C22 1.417(3) yes
N3 C3 1.323(3) yes
N3 C29 1.421(3) yes
N4 C3 1.326(3) yes
N4 C36 1.418(3) yes
N5 C4 1.319(3) yes
N5 C43 1.412(3) yes
N6 C4 1.331(3) yes
N6 C50 1.414(3) yes
C1 C5 1.464(3) no
C5 C6 1.433(3) no
C5 C9 1.432(3) no
C6 C7 1.421(3) no
C7 C8 1.419(3) no
C8 C9 1.417(3) no
C10 C11 1.409(4) no
C10 C14 1.402(4) no
C11 C12 1.409(4) no
C12 C13 1.416(4) no
C13 C14 1.398(4) no
C15 C16 1.396(3) no
C15 C20 1.396(3) no
C16 C17 1.380(3) no
C17 C18 1.388(4) no
C18 C19 1.384(3) no
C18 C21 1.486(4) no
C19 C20 1.381(3) no
C22 C23 1.394(3) no
C22 C27 1.397(3) no
C23 C24 1.384(3) no
C24 C25 1.388(3) no
C25 C26 1.386(3) no
C25 C28 1.495(3) no
C26 C27 1.387(3) no
C29 C30 1.396(3) no
C29 C34 1.392(3) no
C30 C31 1.383(3) no
C31 C32 1.386(4) no
C32 C33 1.386(3) no
C32 C35 1.489(3) no
C33 C34 1.387(3) no
C36 C37 1.390(3) no
C36 C41 1.398(3) no
C37 C38 1.384(3) no
C38 C39 1.385(3) no
C39 C40 1.390(3) no
C39 C42 1.494(3) no
C40 C41 1.380(3) no
C43 C44 1.399(3) no
C43 C48 1.395(3) no
C44 C45 1.383(3) no
C45 C46 1.387(3) no
C46 C47 1.387(3) no
C46 C49 1.491(3) no
C47 C48 1.381(3) no
C50 C51 1.394(3) no
C50 C55 1.400(3) no
C51 C52 1.386(3) no
C52 C53 1.384(3) no
C53 C54 1.387(3) no
C53 C56 1.495(3) no
C54 C55 1.383(3) no
C2 H2 0.9500 no
C3 H3 0.9500 no
C4 H4 0.9500 no
C6 H6 1.0000 no
C7 H7 1.0000 no
C8 H8 1.0000 no
C9 H9 1.0000 no
C10 H10 1.0000 no
C11 H11 1.0000 no
C12 H12 1.0000 no
C13 H13 1.0000 no
C14 H14 1.0000 no
C16 H16 0.9500 no
C17 H17 0.9500 no
C19 H19 0.9500 no
C20 H20 0.9500 no
C23 H23 0.9500 no
C24 H24 0.9500 no
C26 H26 0.9500 no
C27 H27 0.9500 no
C30 H30 0.9500 no
C31 H31 0.9500 no
C33 H33 0.9500 no
C34 H34 0.9500 no
C37 H37 0.9500 no
C38 H38 0.9500 no
C40 H40 0.9500 no
C41 H41 0.9500 no
C44 H44 0.9500 no
C45 H45 0.9500 no
C47 H47 0.9500 no
C48 H48 0.9500 no
C51 H51 0.9500 no
C52 H52 0.9500 no
C54 H54 0.9500 no
C55 H55 0.9500 no

loop_
_geom_torsion_atom_site_label_1
_geom_torsion_atom_site_label_2
_geom_torsion_atom_site_label_3
_geom_torsion_atom_site_label_4
_geom_torsion
_geom_torsion_publ_flag
O1 Mo1 Mo2 O2 -2.28(5) no
O1 Mo1 Mo2 N2 85.76(6) no
O1 Mo1 Mo2 N4 178.58(6) no
O1 Mo1 Mo2 N6 -92.72(6) no
N1 Mo1 Mo2 O2 -93.34(6) no
N1 Mo1 Mo2 N2 -5.31(7) no
N1 Mo1 Mo2 N4 87.51(7) no
N1 Mo1 Mo2 N6 176.22(7) no
N3 Mo1 Mo2 O2 178.04(6) no
N3 Mo1 Mo2 N2 -93.92(7) no
N3 Mo1 Mo2 N4 -1.11(7) no
N3 Mo1 Mo2 N6 87.60(7) no
N5 Mo1 Mo2 O2 85.22(6) no
N5 Mo1 Mo2 N2 173.26(7) no
N5 Mo1 Mo2 N4 -93.93(7) no
N5 Mo1 Mo2 N6 -5.22(7) no
Mo2 Mo1 O1 C1 1.40(14) no
N1 Mo1 O1 C1 94.86(14) no
N5 Mo1 O1 C1 -90.46(14) no
Mo2 Mo1 N1 C2 6.42(16) no
Mo2 Mo1 N1 C15 -167.86(16) no
O1 Mo1 N1 C2 -85.68(16) no
O1 Mo1 N1 C15 100.04(17) no
N3 Mo1 N1 C2 99.09(17) no
N3 Mo1 N1 C15 -75.19(17) no
Mo2 Mo1 N3 C3 1.31(15) no
Mo2 Mo1 N3 C29 168.19(14) no
N1 Mo1 N3 C3 -92.05(16) no
N1 Mo1 N3 C29 74.83(15) no
N5 Mo1 N3 C3 93.40(16) no
N5 Mo1 N3 C29 -99.73(15) no
Mo2 Mo1 N5 C4 6.87(17) no
Mo2 Mo1 N5 C43 178.46(15) no
O1 Mo1 N5 C4 98.83(17) no
O1 Mo1 N5 C43 -89.58(16) no
N3 Mo1 N5 C4 -85.98(17) no
N3 Mo1 N5 C43 85.61(16) no
Mo1 Mo2 O2 C1 4.07(13) no
N2 Mo2 O2 C1 -87.72(14) no
N6 Mo2 O2 C1 97.25(14) no
Mo1 Mo2 N2 C2 6.30(17) no
Mo1 Mo2 N2 C22 -174.56(17) no
O2 Mo2 N2 C2 98.30(17) no
O2 Mo2 N2 C22 -82.56(17) no
N4 Mo2 N2 C2 -86.31(17) no
N4 Mo2 N2 C22 92.83(17) no
Mo1 Mo2 N4 C3 1.34(15) no
Mo1 Mo2 N4 C36 168.90(14) no
N2 Mo2 N4 C3 93.33(16) no
N2 Mo2 N4 C36 -99.11(15) no
N6 Mo2 N4 C3 -91.77(16) no
N6 Mo2 N4 C36 75.79(15) no
Mo1 Mo2 N6 C4 5.72(16) no
Mo1 Mo2 N6 C50 -165.23(17) no
O2 Mo2 N6 C4 -86.37(17) no
O2 Mo2 N6 C50 102.68(17) no
N4 Mo2 N6 C4 98.16(17) no
N4 Mo2 N6 C50 -72.79(17) no
C6 Fe1 C10 C14 149.80(14) no
C7 Fe1 C10 C14 -178.01(16) no
C9 Fe1 C10 C14 67.63(19) no
C11 Fe1 C10 C14 -119.1(2) no
C12 Fe1 C10 C14 -81.38(17) no
C13 Fe1 C10 C14 -37.39(15) no
C13 Fe1 C14 C10 119.3(2) no
C5 Fe1 C14 C13 152.36(15) no
C5 Fe1 C7 C6 38.52(13) no
C8 Fe1 C7 C6 120.24(18) no
C9 Fe1 C7 C6 83.16(14) no
C10 Fe1 C7 C6 -48.8(2) no
C5 Fe1 C11 C10 63.99(18) no
C6 Fe1 C11 C10 104.79(16) no
C7 Fe1 C11 C10 147.97(15) no
C8 Fe1 C11 C10 -177.02(18) no
C12 Fe1 C11 C10 -119.0(2) no
C13 Fe1 C11 C10 -81.01(16) no
C14 Fe1 C11 C10 -37.60(15) no
C5 Fe1 C11 C12 -177.04(15) no
C6 Fe1 C11 C12 -136.24(16) no
C7 Fe1 C11 C12 -93.06(17) no
C6 Fe1 C5 C1 -121.3(2) no
C7 Fe1 C5 C1 -159.03(19) no
C8 Fe1 C5 C1 157.59(19) no
C9 Fe1 C5 C1 120.1(2) no
C10 Fe1 C5 C1 -14.21(19) no
C11 Fe1 C5 C1 -51.7(2) no
C13 Fe1 C5 C1 59.7(3) no
C14 Fe1 C5 C1 28.1(2) no
C7 Fe1 C5 C6 -37.75(14) no
C8 Fe1 C5 C6 -81.13(15) no
C9 Fe1 C5 C6 -118.7(2) no
C10 Fe1 C5 C6 107.08(15) no
C11 Fe1 C5 C6 69.63(18) no
C13 Fe1 C5 C6 -179.04(18) no
C14 Fe1 C5 C6 149.41(15) no
C6 Fe1 C5 C9 118.7(2) no
C7 Fe1 C5 C9 80.93(14) no
C8 Fe1 C5 C9 37.54(13) no
C10 Fe1 C5 C9 -134.25(14) no
C11 Fe1 C5 C9 -171.70(14) no
C13 Fe1 C5 C9 -60.4(2) no
C14 Fe1 C5 C9 -91.92(15) no
C8 Fe1 C9 C5 -118.98(19) no
C10 Fe1 C9 C5 65.05(18) no
C5 Fe1 C13 C12 -167.96(17) no
C7 Fe1 C13 C12 68.2(2) no
C8 Fe1 C13 C12 108.31(17) no
C9 Fe1 C13 C12 152.50(15) no
C10 Fe1 C13 C12 -81.76(17) no
C11 Fe1 C13 C12 -37.81(16) no
C14 Fe1 C13 C12 -119.4(2) no
C5 Fe1 C13 C14 -48.6(3) no
C7 Fe1 C6 C5 118.75(19) no
C8 Fe1 C6 C5 81.83(14) no
C9 Fe1 C6 C5 38.32(14) no
C10 Fe1 C6 C5 -88.22(15) no
C11 Fe1 C6 C5 -131.38(14) no
C12 Fe1 C6 C5 -169.19(15) no
C14 Fe1 C6 C5 -54.1(2) no
C5 Fe1 C6 C7 -118.75(19) no
C8 Fe1 C6 C7 -36.92(13) no
C9 Fe1 C6 C7 -80.43(14) no
C10 Fe1 C6 C7 153.03(13) no
C11 Fe1 C6 C7 109.87(14) no
C12 Fe1 C6 C7 72.06(18) no
C14 Fe1 C6 C7 -172.82(17) no
C12 Fe1 C14 C10 81.55(16) no
C13 Fe1 C8 C9 104.10(15) no
C14 Fe1 C8 C9 63.19(19) no
C8 Fe1 C12 C13 -91.27(18) no
C6 Fe1 C14 C13 -172.11(16) no
C8 Fe1 C14 C13 70.8(2) no
C9 Fe1 C14 C13 108.32(16) no
C11 Fe1 C7 C6 -87.25(15) no
C12 Fe1 C7 C6 -131.46(14) no
C13 Fe1 C7 C6 -172.04(15) no
C5 Fe1 C7 C8 -81.72(14) no
C6 Fe1 C7 C8 -120.24(18) no
C9 Fe1 C7 C8 -37.08(13) no
C10 Fe1 C7 C8 -169.01(16) no
C11 Fe1 C7 C8 152.51(14) no
C12 Fe1 C7 C8 108.30(15) no
C13 Fe1 C7 C8 67.72(19) no
C12 Fe1 C9 C8 -59.9(2) no
C8 Fe1 C11 C12 -58.1(2) no
C10 Fe1 C11 C12 119.0(2) no
C5 Fe1 C8 C7 81.92(14) no
C6 Fe1 C8 C7 37.20(13) no
C9 Fe1 C8 C7 120.30(19) no
C11 Fe1 C8 C7 -52.5(2) no
C12 Fe1 C8 C7 -91.13(16) no
C13 Fe1 C8 C7 -135.60(14) no
C14 Fe1 C8 C7 -176.51(14) no
C5 Fe1 C8 C9 -38.39(13) no
C6 Fe1 C8 C9 -83.10(14) no
C7 Fe1 C8 C9 -120.30(19) no
C11 Fe1 C8 C9 -172.83(17) no
C12 Fe1 C8 C9 148.57(15) no
C11 Fe1 C14 C10 37.79(15) no
C6 Fe1 C12 C13 -177.25(16) no
C7 Fe1 C12 C13 -135.41(16) no
C9 Fe1 C12 C13 -51.7(3) no
C10 Fe1 C12 C13 80.95(17) no
C6 Fe1 C9 C5 -38.38(13) no
C7 Fe1 C9 C5 -82.06(14) no
C10 Fe1 C14 C13 -119.3(2) no
C11 Fe1 C14 C13 -81.48(17) no
C12 Fe1 C9 C5 -178.90(19) no
C13 Fe1 C9 C5 146.68(14) no
C14 Fe1 C9 C5 104.07(15) no
C5 Fe1 C9 C8 118.98(19) no
C6 Fe1 C9 C8 80.60(15) no
C7 Fe1 C9 C8 36.93(14) no
C10 Fe1 C9 C8 -175.97(15) no
C14 Fe1 C12 C11 -81.52(17) no
C13 Fe1 C9 C8 -94.34(16) no
C14 Fe1 C9 C8 -136.95(15) no
C5 Fe1 C10 C11 -134.65(14) no
C6 Fe1 C10 C11 -91.11(15) no
C7 Fe1 C10 C11 -58.9(2) no
C9 Fe1 C10 C11 -173.27(14) no
C12 Fe1 C10 C11 37.72(15) no
C13 Fe1 C10 C11 81.70(16) no
C14 Fe1 C10 C11 119.1(2) no
C5 Fe1 C10 C14 106.25(15) no
C5 Fe1 C14 C10 -88.37(16) no
C6 Fe1 C14 C10 -52.9(2) no
C8 Fe1 C14 C10 -169.95(14) no
C9 Fe1 C14 C10 -132.42(14) no
C13 Fe1 C12 C11 -118.8(2) no
C11 Fe1 C13 C14 81.57(17) no
C12 Fe1 C14 C13 -37.72(16) no
C6 Fe1 C12 C11 64.0(2) no
C7 Fe1 C13 C14 -172.44(15) no
C13 Fe1 C11 C12 37.97(16) no
C11 Fe1 C12 C13 118.8(2) no
C14 Fe1 C12 C13 37.27(16) no
C10 Fe1 C13 C14 37.62(16) no
C9 Fe1 C13 C14 -88.11(17) no
C12 Fe1 C13 C14 119.4(2) no
C7 Fe1 C12 C11 105.80(16) no
C8 Fe1 C12 C11 149.95(15) no
C9 Fe1 C12 C11 -170.49(17) no
C10 Fe1 C12 C11 -37.84(15) no
C8 Fe1 C13 C14 -132.30(16) no
C14 Fe1 C11 C12 81.37(17) no
Mo1 O1 C1 C5 -177.13(14) no
Mo1 O1 C1 O2 1.6(2) no
Mo2 O2 C1 O1 -3.9(2) no
Mo2 O2 C1 C5 174.77(14) no
C15 N1 C2 N2 171.8(2) no
C2 N1 C15 C16 155.4(2) no
Mo1 N1 C2 N2 -2.8(3) no
Mo1 N1 C15 C16 -30.4(3) no
C2 N1 C15 C20 -28.2(3) no
Mo1 N1 C15 C20 146.00(18) no
Mo2 N2 C22 C27 38.0(3) no
Mo2 N2 C22 C23 -140.06(18) no
Mo2 N2 C2 N1 -2.6(3) no
C2 N2 C22 C27 -142.9(2) no
C22 N2 C2 N1 178.2(2) no
C2 N2 C22 C23 39.1(3) no
Mo1 N3 C29 C34 -116.3(2) no
C3 N3 C29 C34 50.2(3) no
Mo1 N3 C29 C30 57.2(2) no
C3 N3 C29 C30 -136.4(2) no
C29 N3 C3 N4 -167.29(18) no
Mo1 N3 C3 N4 -0.5(3) no
Mo2 N4 C36 C37 -122.5(2) no
C36 N4 C3 N3 -167.99(19) no
Mo2 N4 C36 C41 51.1(2) no
C3 N4 C36 C37 44.7(3) no
C3 N4 C36 C41 -141.7(2) no
Mo2 N4 C3 N3 -0.6(3) no
C4 N5 C43 C48 34.5(3) no
C43 N5 C4 N6 -175.3(2) no
Mo1 N5 C4 N6 -3.8(3) no
C4 N5 C43 C44 -152.3(2) no
Mo1 N5 C43 C48 -136.88(19) no
Mo1 N5 C43 C44 36.3(3) no
C4 N6 C50 C55 162.6(2) no
Mo2 N6 C50 C55 -26.7(3) no
Mo2 N6 C4 N5 -1.6(3) no
C4 N6 C50 C51 -21.6(3) no
Mo2 N6 C50 C51 149.15(19) no
C50 N6 C4 N5 169.8(2) no
O1 C1 C5 Fe1 84.8(2) no
O1 C1 C5 C6 -0.8(3) no
O1 C1 C5 C9 170.0(2) no
O2 C1 C5 Fe1 -94.0(2) no
O2 C1 C5 C9 -8.8(3) no
O2 C1 C5 C6 -179.6(2) no
Fe1 C5 C9 C8 -60.02(16) no
C1 C5 C9 Fe1 -112.0(2) no
C6 C5 C9 C8 0.2(2) no
Fe1 C5 C6 C7 60.09(16) no
C9 C5 C6 C7 -0.2(2) no
C1 C5 C9 C8 -172.0(2) no
C1 C5 C6 Fe1 111.9(2) no
C1 C5 C6 C7 171.9(2) no
C6 C5 C9 Fe1 60.18(15) no
C9 C5 C6 Fe1 -60.24(15) no
Fe1 C6 C7 C8 58.77(16) no
C5 C6 C7 Fe1 -58.69(15) no
C5 C6 C7 C8 0.1(3) no
C6 C7 C8 Fe1 -58.08(16) no
C6 C7 C8 C9 0.0(3) no
Fe1 C7 C8 C9 58.09(16) no
C7 C8 C9 C5 -0.1(3) no
Fe1 C8 C9 C5 58.57(15) no
C7 C8 C9 Fe1 -58.68(16) no
C14 C10 C11 Fe1 59.97(18) no
C11 C10 C14 C13 -0.2(3) no
C14 C10 C11 C12 0.4(3) no
C11 C10 C14 Fe1 -59.95(18) no
Fe1 C10 C14 C13 59.74(19) no
Fe1 C10 C11 C12 -59.60(18) no
Fe1 C11 C12 C13 -59.61(18) no
C10 C11 C12 Fe1 59.24(18) no
C10 C11 C12 C13 -0.4(3) no
C11 C12 C13 Fe1 59.58(18) no
C11 C12 C13 C14 0.2(3) no
Fe1 C12 C13 C14 -59.33(19) no
Fe1 C13 C14 C10 -59.32(19) no
C12 C13 C14 C10 0.0(3) no
C12 C13 C14 Fe1 59.30(19) no
N1 C15 C16 C17 178.3(2) no
C20 C15 C16 C17 1.7(3) no
C16 C15 C20 C19 -3.2(3) no
N1 C15 C20 C19 -179.6(2) no
C15 C16 C17 C18 0.7(4) no
C16 C17 C18 C21 175.7(2) no
C16 C17 C18 C19 -1.7(4) no
C17 C18 C21 F1 -93.6(3) no
C21 C18 C19 C20 -177.1(2) no
C17 C18 C19 C20 0.3(4) no
C19 C18 C21 F2 -164.8(3) no
C17 C18 C21 F2 17.8(4) no
C19 C18 C21 F1 83.7(3) no
C17 C18 C21 F3 153.6(3) no
C19 C18 C21 F3 -29.0(4) no
C18 C19 C20 C15 2.2(4) no
C23 C22 C27 C26 0.3(3) no
N2 C22 C27 C26 -177.81(19) no
C27 C22 C23 C24 -0.2(3) no
N2 C22 C23 C24 177.9(2) no
C22 C23 C24 C25 -0.2(4) no
C23 C24 C25 C28 -177.8(2) no
C23 C24 C25 C26 0.5(3) no
C26 C25 C28 F4 139.7(2) no
C28 C25 C26 C27 177.9(2) no
C24 C25 C28 F4 -42.1(3) no
C24 C25 C26 C27 -0.3(3) no
C26 C25 C28 F5 -100.1(3) no
C24 C25 C28 F5 78.2(3) no
C24 C25 C28 F6 -162.8(2) no
C26 C25 C28 F6 19.0(3) no
C25 C26 C27 C22 -0.1(3) no
C34 C29 C30 C31 1.8(3) no
N3 C29 C30 C31 -171.9(2) no
N3 C29 C34 C33 171.6(2) no
C30 C29 C34 C33 -1.8(3) no
C29 C30 C31 C32 -0.2(4) no
C30 C31 C32 C33 -1.4(4) no
C30 C31 C32 C35 179.5(2) no
C31 C32 C35 F7 -163.8(2) no
C33 C32 C35 F7 17.1(3) no
C33 C32 C35 F9 -101.4(3) no
C31 C32 C35 F8 -39.6(3) no
C31 C32 C33 C34 1.3(4) no
C35 C32 C33 C34 -179.6(2) no
C33 C32 C35 F8 141.3(2) no
C31 C32 C35 F9 77.8(3) no
C32 C33 C34 C29 0.3(3) no
N4 C36 C37 C38 171.1(2) no
C41 C36 C37 C38 -2.5(4) no
N4 C36 C41 C40 -171.1(2) no
C37 C36 C41 C40 2.7(4) no
C36 C37 C38 C39 0.0(4) no
C37 C38 C39 C40 2.3(4) no
C37 C38 C39 C42 -177.9(2) no
C40 C39 C42 F11 -44.2(3) no
C38 C39 C42 F10 13.7(3) no
C38 C39 C42 F11 136.0(2) no
C38 C39 C42 F12 -104.9(3) no
C40 C39 C42 F10 -166.5(2) no
C38 C39 C40 C41 -2.1(4) no
C40 C39 C42 F12 75.0(3) no
C42 C39 C40 C41 178.1(2) no
C39 C40 C41 C36 -0.4(4) no
N5 C43 C44 C45 -169.2(2) no
C44 C43 C48 C47 -3.8(4) no
C48 C43 C44 C45 4.3(4) no
N5 C43 C48 C47 169.3(2) no
C43 C44 C45 C46 -1.5(4) no
C44 C45 C46 C49 173.7(2) no
C44 C45 C46 C47 -1.9(4) no
C45 C46 C47 C48 2.4(4) no
C49 C46 C47 C48 -173.3(2) no
C47 C46 C49 F14 78.9(3) no
C47 C46 C49 F15 -162.5(2) no
C45 C46 C49 F15 21.9(3) no
C45 C46 C49 F13 143.2(2) no
C45 C46 C49 F14 -96.7(3) no
C47 C46 C49 F13 -41.3(3) no
C46 C47 C48 C43 0.6(4) no
N6 C50 C51 C52 -176.8(2) no
C55 C50 C51 C52 -0.9(4) no
N6 C50 C55 C54 175.4(2) no
C51 C50 C55 C54 -0.7(4) no
C50 C51 C52 C53 1.8(4) no
C51 C52 C53 C54 -1.0(4) no
C51 C52 C53 C56 176.9(2) no
C52 C53 C54 C55 -0.7(4) no
C56 C53 C54 C55 -178.5(2) no
C52 C53 C56 F16A -89.7(4) no
C52 C53 C56 F17A 33.3(6) no
C52 C53 C56 F18A 156.5(5) no
C54 C53 C56 F16A 88.1(4) no
C54 C53 C56 F17A -148.8(5) no
C54 C53 C56 F18A -25.7(5) no
C53 C54 C55 C50 1.5(4) no
